data_4346088
loop_
_publ_author_name
'Feng, Min'
'Pointillart, Fabrice'
'Lefeuvre, Bertrand'
'Dorcet, Vincent'
'Golhen, St\'ephane'
'Cador, Olivier'
'Ouahab, Lahc\`ene'

_publ_section_title
;
 Multiple single-molecule magnet behaviors in dysprosium dinuclear
 complexes involving a multiple functionalized tetrathiafulvalene-based
 ligand.
;
_journal_issue 8
_journal_name_full 'Inorganic chemistry'
_journal_page_first 4021
_journal_page_last 4028
_journal_paper_doi 10.1021/acs.inorgchem.5b00272
_journal_volume 54
_journal_year 2015
_chemical_compound_source 'synthesis as described'
_chemical_formula_moiety 'C73 H45 Dy2 F27 N8 O12 S9'
_chemical_formula_sum 'C73 H45 Dy2 F27 N8 O12 S9'
_chemical_formula_weight 2352.71
_space_group_IT_number 2
_space_group_name_Hall '-P 1'
_space_group_name_H-M_alt 'P -1'
_symmetry_cell_setting triclinic
_symmetry_Int_Tables_number 2
_symmetry_space_group_name_Hall '-P 1'
_symmetry_space_group_name_H-M 'P -1'
_atom_sites_solution_hydrogens geom
_atom_sites_solution_primary direct
_atom_sites_solution_secondary difmap
_audit_conform_dict_location ftp://ftp.iucr.org/pub/cif_core.dic
_audit_conform_dict_name cif_core.dic
_audit_conform_dict_version 2.4
_audit_creation_date 2014-06-19T10:45:19-00:00
_audit_creation_method 'WinGX routine CIF_UPDATE'
_cell_angle_alpha 98.035(3)
_cell_angle_beta 90.869(3)
_cell_angle_gamma 104.958(4)
_cell_formula_units_Z 2
_cell_length_a 10.1741(10)
_cell_length_b 16.2954(13)
_cell_length_c 30.876(3)
_cell_measurement_reflns_used 2460
_cell_measurement_temperature 150(2)
_cell_measurement_theta_max 19.84
_cell_measurement_theta_min 2.53
_cell_measurement_wavelength 0.71073
_cell_volume 4889.9(8)
_computing_cell_refinement 'Bruker APEX2 (Bruker, 2006)'
_computing_data_collection 'Bruker APEX2 (Bruker, 2006)'
_computing_data_reduction 'Bruker APEX2 (Bruker, 2006)'
_computing_molecular_graphics 'Ortep-3 for Windows (Farrugia, 1997)'
_computing_publication_material
;
           WinGX publication routines (Farrugia, 2012),
           CRYSCAL (T. Roisnel, local program)
;
_computing_structure_refinement 'SHELXL-97 (Sheldrick, 1997)'
_computing_structure_solution 'SIR97 (Altomare et al., 1999)'
_diffrn_ambient_temperature 150(2)
_diffrn_detector 'CCD plate'
_diffrn_measured_fraction_theta_full 0.951
_diffrn_measured_fraction_theta_max 0.951
_diffrn_measurement_device_type 'APEXII, Bruker-AXS'
_diffrn_measurement_method 'CCD rotation images, thin slices'
_diffrn_radiation_monochromator graphite
_diffrn_radiation_probe x-ray
_diffrn_radiation_type MoK\a
_diffrn_radiation_wavelength 0.71073
_diffrn_reflns_av_R_equivalents 0.2259
_diffrn_reflns_av_unetI/netI 0.2925
_diffrn_reflns_limit_h_max 13
_diffrn_reflns_limit_h_min -13
_diffrn_reflns_limit_k_max 21
_diffrn_reflns_limit_k_min -21
_diffrn_reflns_limit_l_max 40
_diffrn_reflns_limit_l_min -39
_diffrn_reflns_number 69638
_diffrn_reflns_theta_full 27.98
_diffrn_reflns_theta_max 27.98
_diffrn_reflns_theta_min 2.88
_exptl_absorpt_coefficient_mu 1.816
_exptl_absorpt_correction_T_max 0.834
_exptl_absorpt_correction_T_min 0.574
_exptl_absorpt_correction_type multi-scan
_exptl_absorpt_process_details
;
  [Sheldrick, G.M. (2002). SADABS Bruker AXS Inc., Madison, Wisconsin, USA]
;
_exptl_crystal_colour orange
_exptl_crystal_density_diffrn 1.598
_exptl_crystal_density_method 'not measured'
_exptl_crystal_description prism
_exptl_crystal_F_000 2308
_exptl_crystal_size_max 0.3
_exptl_crystal_size_mid 0.2
_exptl_crystal_size_min 0.1
_refine_diff_density_max 6.369
_refine_diff_density_min -2.45
_refine_diff_density_rms 0.2
_refine_ls_extinction_method none
_refine_ls_goodness_of_fit_ref 0.903
_refine_ls_hydrogen_treatment constr
_refine_ls_matrix_type full
_refine_ls_number_parameters 1054
_refine_ls_number_reflns 22430
_refine_ls_number_restraints 19
_refine_ls_restrained_S_all 0.904
_refine_ls_R_factor_all 0.2348
_refine_ls_R_factor_gt 0.1112
_refine_ls_shift/su_max 0.012
_refine_ls_shift/su_mean 0
_refine_ls_structure_factor_coef Fsqd
_refine_ls_weighting_details 'calc w=1/[\s^2^(Fo^2^)+(0.1361P)^2^+0.0000P] where P=(Fo^2^+2Fc^2^)/3'
_refine_ls_weighting_scheme calc
_refine_ls_wR_factor_gt 0.2606
_refine_ls_wR_factor_ref 0.3105
_reflns_number_gt 8105
_reflns_number_total 22430
_reflns_threshold_expression >2sigma(I)
_cod_data_source_file ic5b00272_si_003.cif
_cod_data_source_block JOB
_cod_database_code 4346088

loop_
_symmetry_equiv_pos_as_xyz
'x, y, z'
'-x, -y, -z'

loop_
_atom_site_label
_atom_site_type_symbol
_atom_site_fract_x
_atom_site_fract_y
_atom_site_fract_z
_atom_site_U_iso_or_equiv
_atom_site_adp_type
_atom_site_occupancy
_atom_site_symmetry_multiplicity
_atom_site_calc_flag
_atom_site_refinement_flags
Dy1 Dy 0.26042(8) 1.25701(4) 0.75744(2) 0.0462(2) Uani 1 1 d .
Dy2 Dy 0.72176(8) 0.79405(4) 0.62201(2) 0.0482(2) Uani 1 1 d .
N1 N 0.4605(13) 1.2091(6) 0.7819(4) 0.047(3) Uani 1 1 d .
N2 N 0.4560(12) 1.2666(7) 0.7046(3) 0.043(3) Uani 1 1 d .
N3 N 0.6666(12) 1.1866(6) 0.7772(3) 0.043(3) Uani 1 1 d .
N4 N 0.7599(11) 0.9321(6) 0.6788(3) 0.033(2) Uani 1 1 d .
N5 N 0.5685(15) 0.8658(7) 0.7118(4) 0.055(4) Uani 1 1 d .
N6 N 0.5481(13) 0.7989(7) 0.6790(4) 0.051(3) Uani 1 1 d .
N7 N 0.9490(11) 0.9908(6) 0.6425(3) 0.036(3) Uani 1 1 d .
N8 N 0.9356(12) 0.9094(7) 0.6192(4) 0.043(3) Uani 1 1 d .
O1 O 0.1343(11) 1.2642(6) 0.6959(3) 0.053(3) Uani 1 1 d .
O2 O 0.0820(11) 1.3183(6) 0.7830(3) 0.055(3) Uani 1 1 d .
O3 O 0.3424(12) 1.4000(6) 0.7488(3) 0.064(3) Uani 1 1 d .
O4 O 0.3297(13) 1.3310(7) 0.8275(3) 0.071(3) Uani 1 1 d .
O5 O 0.1255(10) 1.1551(6) 0.7932(3) 0.052(3) Uani 1 1 d .
O6 O 0.2420(10) 1.1229(6) 0.7145(3) 0.047(2) Uani 1 1 d .
O7 O 0.6334(14) 0.6490(7) 0.6250(4) 0.068(3) Uani 1 1 d .
O8 O 0.5103(11) 0.7514(6) 0.5828(3) 0.058(3) Uani 1 1 d .
O9 O 0.7575(11) 0.7732(6) 0.5459(3) 0.053(3) Uani 1 1 d .
O10 O 0.6730(9) 0.9138(5) 0.5909(3) 0.045(2) Uani 1 1 d .
O11 O 0.8999(12) 0.7237(6) 0.6079(3) 0.057(3) Uani 1 1 d .
O12 O 0.8194(12) 0.7774(6) 0.6888(3) 0.060(3) Uani 1 1 d .
S1 S 0.3680(7) 1.1008(4) 1.13824(15) 0.0910(17) Uani 1 1 d .
S2 S 0.6976(7) 1.1013(4) 1.13952(15) 0.0928(18) Uani 1 1 d .
S3 S 0.6752(5) 1.0935(3) 1.04206(13) 0.0643(12) Uani 1 1 d .
S4 S 0.3889(5) 1.1012(3) 1.04075(13) 0.0674(12) Uani 1 1 d .
S5 S 0.4010(5) 1.1359(3) 0.94155(13) 0.0702(13) Uani 1 1 d .
S6 S 0.6850(5) 1.1201(3) 0.93933(13) 0.0687(13) Uani 1 1 d .
S7 S -0.0856(8) 1.3806(4) 0.8482(2) 0.108(2) Uani 1 1 d .
S8 S 0.3878(5) 1.0169(3) 0.65721(15) 0.0654(12) Uani 1 1 d .
C1 C 0.284(2) 1.3313(15) 1.1182(9) 0.129(6) Uani 1 1 d .
H1A H 0.24 1.3083 1.0891 0.194 Uiso 1 1 calc R
H1B H 0.3535 1.3851 1.1169 0.194 Uiso 1 1 calc R
H1C H 0.2159 1.3421 1.1387 0.194 Uiso 1 1 calc R
C2 C 0.352(2) 1.2656(15) 1.1341(9) 0.129(6) Uani 1 1 d .
H2A H 0.4357 1.2667 1.1178 0.155 Uiso 1 1 calc R
H2B H 0.3814 1.2849 1.1654 0.155 Uiso 1 1 calc R
C3 C 0.269(2) 1.1759(14) 1.1293(9) 0.129(6) Uani 1 1 d .
H3A H 0.2243 1.1595 1.0995 0.155 Uiso 1 1 calc R
H3B H 0.1965 1.1718 1.1506 0.155 Uiso 1 1 calc R
C4 C 0.901(3) 1.3549(15) 1.1402(9) 0.144(7) Uani 1 1 d .
H4A H 0.8633 1.405 1.1426 0.216 Uiso 1 1 calc R
H4B H 0.9455 1.3496 1.1124 0.216 Uiso 1 1 calc R
H4C H 0.9672 1.3621 1.1646 0.216 Uiso 1 1 calc R
C5 C 0.789(3) 1.2768(15) 1.1415(9) 0.144(7) Uani 1 1 d .
H5A H 0.7235 1.2707 1.1165 0.173 Uiso 1 1 calc R
H5B H 0.7413 1.2851 1.1687 0.173 Uiso 1 1 calc R
C6 C 0.831(3) 1.1945(15) 1.1396(9) 0.144(7) Uani 1 1 d .
H6A H 0.8942 1.2 1.1651 0.173 Uiso 1 1 calc R
H6B H 0.8813 1.1872 1.1129 0.173 Uiso 1 1 calc R
C7 C 0.463(2) 1.1059(11) 1.0925(4) 0.066(4) Uani 1 1 d .
C8 C 0.5898(19) 1.1033(11) 1.0932(4) 0.066(4) Uani 1 1 d .
C9 C 0.5391(17) 1.1090(11) 1.0118(5) 0.064(5) Uani 1 1 d .
C10 C 0.5428(17) 1.1228(10) 0.9705(5) 0.060(4) Uani 1 1 d .
C11 C 0.6170(17) 1.1449(9) 0.8919(4) 0.050(4) Uani 1 1 d .
C12 C 0.4862(15) 1.1563(10) 0.8932(4) 0.050(4) Uani 1 1 d .
C13 C 0.4161(16) 1.1765(9) 0.8581(4) 0.047(4) Uani 1 1 d .
H13 H 0.3254 1.1818 0.8596 0.057 Uiso 1 1 calc R
C14 C 0.4933(14) 1.1884(8) 0.8201(4) 0.042(3) Uani 1 1 d .
C15 C 0.6231(14) 1.1726(7) 0.8188(4) 0.037(3) Uani 1 1 d .
C16 C 0.6920(18) 1.1522(9) 0.8552(4) 0.055(4) Uani 1 1 d .
H16 H 0.7814 1.1445 0.8541 0.066 Uiso 1 1 calc R
C17 C 0.5607(14) 1.2068(7) 0.7563(4) 0.038(3) Uani 1 1 d .
C18 C 0.5609(16) 1.2321(9) 0.7123(5) 0.0498(17) Uani 1 1 d .
C19 C 0.6446(16) 1.2180(9) 0.6804(4) 0.0498(17) Uani 1 1 d .
H19 H 0.7124 1.1893 0.6853 0.06 Uiso 1 1 calc R
C20 C 0.6318(16) 1.2456(8) 0.6398(4) 0.0498(17) Uani 1 1 d .
H20 H 0.6956 1.2408 0.618 0.06 Uiso 1 1 calc R
C21 C 0.5246(16) 1.2798(9) 0.6322(5) 0.0498(17) Uani 1 1 d .
H21 H 0.5071 1.2939 0.6043 0.06 Uiso 1 1 calc R
C22 C 0.4457(16) 1.2925(9) 0.6655(4) 0.0498(17) Uani 1 1 d .
H22 H 0.3781 1.3218 0.6612 0.06 Uiso 1 1 calc R
C23 C 0.7929(15) 1.1728(7) 0.7608(4) 0.039(3) Uani 1 1 d .
H23A H 0.8574 1.1788 0.7861 0.047 Uiso 1 1 calc R
H23B H 0.8328 1.2186 0.7432 0.047 Uiso 1 1 calc R
C24 C 0.7812(15) 1.0856(9) 0.7326(4) 0.041(3) Uani 1 1 d .
C25 C 0.6767(16) 1.0135(8) 0.7366(4) 0.045(4) Uani 1 1 d .
H25 H 0.6123 1.0157 0.7584 0.054 Uiso 1 1 calc R
C26 C 0.6681(14) 0.9397(8) 0.7087(4) 0.038(3) Uani 1 1 d .
C27 C 0.4702(17) 0.8471(9) 0.7416(5) 0.054(4) Uani 1 1 d .
H27 H 0.4563 0.8844 0.7666 0.064 Uiso 1 1 calc R
C28 C 0.399(2) 0.7670(9) 0.7286(5) 0.078(6) Uani 1 1 d .
H28 H 0.3254 0.7355 0.7432 0.093 Uiso 1 1 calc R
C29 C 0.450(2) 0.7373(9) 0.6901(5) 0.068(5) Uani 1 1 d .
H29 H 0.4183 0.681 0.6742 0.081 Uiso 1 1 calc R
C30 C 0.8752(14) 1.0818(7) 0.7021(4) 0.035(3) Uani 1 1 d .
H30 H 0.949 1.1301 0.6996 0.042 Uiso 1 1 calc R
C31 C 0.8583(13) 1.0032(8) 0.6744(4) 0.035(3) Uani 1 1 d .
C32 C 1.0445(16) 1.0482(9) 0.6243(5) 0.052(4) Uani 1 1 d .
H32 H 1.0693 1.1087 0.6326 0.063 Uiso 1 1 calc R
C33 C 1.098(2) 1.0048(9) 0.5926(5) 0.071(6) Uani 1 1 d .
H33 H 1.1693 1.029 0.5751 0.086 Uiso 1 1 calc R
C34 C 1.0326(15) 0.9206(9) 0.5894(5) 0.049(4) Uani 1 1 d .
H34 H 1.0519 0.876 0.5693 0.058 Uiso 1 1 calc R
C35 C 0.036(2) 1.3204(12) 0.6409(6) 0.079(6) Uani 1 1 d .
C36 C 0.0652(18) 1.3187(9) 0.6899(5) 0.053(4) Uani 1 1 d .
C37 C 0.004(2) 1.3657(9) 0.7195(6) 0.075(6) Uani 1 1 d .
H37 H -0.0418 1.4041 0.7096 0.09 Uiso 1 1 calc R
C38 C 0.0082(19) 1.3577(9) 0.7660(5) 0.062(5) Uani 1 1 d .
C39 C -0.090(2) 1.3927(9) 0.7940(6) 0.070(5) Uani 1 1 d .
C40 C -0.193(3) 1.4261(14) 0.7809(9) 0.134(6) Uani 1 1 d .
H40 H -0.2096 1.437 0.7522 0.161 Uiso 1 1 calc R
C41 C -0.274(3) 1.4422(14) 0.8184(9) 0.134(6) Uani 1 1 d .
H41 H -0.3522 1.4634 0.8166 0.161 Uiso 1 1 calc R
C42 C -0.226(3) 1.4237(14) 0.8557(9) 0.134(6) Uani 1 1 d .
H42 H -0.2646 1.433 0.8833 0.161 Uiso 1 1 calc R
C43 C 0.388(4) 1.5494(17) 0.7584(8) 0.116(4) Uani 1 1 d .
C44 C 0.357(3) 1.4676(15) 0.7768(7) 0.116(4) Uani 1 1 d .
C45 C 0.360(3) 1.4783(14) 0.8212(7) 0.116(4) Uani 1 1 d .
H45 H 0.3706 1.534 0.8372 0.14 Uiso 1 1 calc R
C46 C 0.348(3) 1.4062(15) 0.8444(7) 0.116(4) Uani 1 1 d .
C48 C 0.0281(17) 1.0334(13) 0.8271(6) 0.069(5) Uani 1 1 d .
C49 C 0.1016(15) 1.0716(9) 0.7902(5) 0.045(3) Uani 1 1 d .
C50 C 0.1430(17) 1.0193(9) 0.7593(5) 0.054(4) Uani 1 1 d .
H50 H 0.124 0.9603 0.7626 0.065 Uiso 1 1 calc R
C51 C 0.2139(14) 1.0447(9) 0.7213(4) 0.043(3) Uani 1 1 d .
C52 C 0.2534(15) 0.9828(9) 0.6911(5) 0.054(4) Uani 1 1 d .
C53 C 0.2012(15) 0.8937(9) 0.6815(5) 0.053(4) Uani 1 1 d .
H53 H 0.1284 0.8613 0.696 0.064 Uiso 1 1 calc R
C54 C 0.2709(18) 0.8575(10) 0.6473(5) 0.061(4) Uani 1 1 d .
H54 H 0.2507 0.7975 0.6373 0.074 Uiso 1 1 calc R
C55 C 0.3670(19) 0.9150(11) 0.6305(6) 0.070(5) Uani 1 1 d .
H55 H 0.418 0.9008 0.6064 0.083 Uiso 1 1 calc R
C56 C 0.558(3) 0.5047(13) 0.6068(12) 0.123(11) Uani 1 1 d .
C57 C 0.561(2) 0.5940(15) 0.5992(7) 0.080(6) Uani 1 1 d .
C58 C 0.471(3) 0.5969(11) 0.5664(9) 0.113(9) Uani 1 1 d .
H58 H 0.4226 0.5458 0.5481 0.136 Uiso 1 1 calc R
C59 C 0.450(2) 0.6783(16) 0.5602(7) 0.105(3) Uani 1 1 d .
C60 C 0.362(2) 0.6828(14) 0.5250(7) 0.105(3) Uani 1 1 d D
C61 C 0.287(2) 0.6215(15) 0.4952(7) 0.105(3) Uani 1 1 d .
H61 H 0.286 0.5631 0.4954 0.126 Uiso 1 1 calc R
C62 C 0.217(2) 0.6415(15) 0.4670(7) 0.105(3) Uani 1 1 d .
H62 H 0.1671 0.6023 0.443 0.126 Uiso 1 1 calc R
C63 C 0.221(2) 0.7291(14) 0.4748(6) 0.105(3) Uani 1 1 d D
H63 H 0.176 0.758 0.4573 0.126 Uiso 1 1 calc R
S9 S 0.3187(9) 0.7734(4) 0.5198(2) 0.131(3) Uani 1 1 d .
C64 C 0.788(3) 0.7710(16) 0.4725(6) 0.087(6) Uani 1 1 d .
C65 C 0.7574(19) 0.8152(10) 0.5166(5) 0.067(5) Uani 1 1 d .
C66 C 0.725(3) 0.8954(11) 0.5165(5) 0.100(8) Uani 1 1 d .
H66 H 0.7287 0.9204 0.4904 0.12 Uiso 1 1 calc R
C67 C 0.6892(18) 0.9359(9) 0.5544(5) 0.058(4) Uani 1 1 d .
C68 C 0.673(3) 1.0268(14) 0.5514(7) 0.090(7) Uani 1 1 d .
C69 C 1.0218(17) 0.6168(9) 0.5985(6) 0.097(8) Uani 1 1 d D
C70 C 0.9411(17) 0.6743(10) 0.6275(6) 0.058(4) Uani 1 1 d .
C71 C 0.938(2) 0.6666(12) 0.6720(7) 0.092(7) Uani 1 1 d .
H71 H 0.9757 0.6259 0.6833 0.11 Uiso 1 1 calc R
C72 C 0.877(2) 0.7211(9) 0.6995(5) 0.066(5) Uani 1 1 d .
C73 C 0.8800(18) 0.7192(9) 0.7477(5) 0.121(11) Uani 1 1 d D
F1 F -0.0389(14) 1.3753(7) 0.6357(4) 0.103(4) Uani 1 1 d .
F2 F -0.0269(13) 1.2420(7) 0.6206(3) 0.090(4) Uani 1 1 d .
F3 F 0.1586(13) 1.3466(8) 0.6232(3) 0.102(4) Uani 1 1 d .
F4 F 0.492(3) 1.5630(10) 0.7371(8) 0.236(13) Uani 1 1 d .
F5 F 0.2937(19) 1.5437(8) 0.7265(7) 0.177(9) Uani 1 1 d .
F6 F 0.395(3) 1.6191(9) 0.7810(6) 0.235(12) Uani 1 1 d .
F10 F -0.1001(12) 1.0414(8) 0.8244(4) 0.102(4) Uani 1 1 d .
F11 F 0.0733(19) 1.0801(8) 0.8662(4) 0.154(7) Uani 1 1 d .
F12 F 0.0158(11) 0.9554(6) 0.8295(4) 0.084(3) Uani 1 1 d .
F13 F 0.496(3) 0.4841(9) 0.6418(8) 0.253(14) Uani 1 1 d .
F14 F 0.6678(18) 0.4879(8) 0.6091(6) 0.138(6) Uani 1 1 d .
F15 F 0.498(2) 0.4405(10) 0.5784(7) 0.204(10) Uani 1 1 d .
F16 F 0.746(2) 0.6889(10) 0.4673(4) 0.170(9) Uani 1 1 d .
F17 F 0.9156(16) 0.7787(17) 0.4711(5) 0.214(12) Uani 1 1 d .
F18 F 0.7603(18) 0.8013(9) 0.4375(4) 0.144(6) Uani 1 1 d .
F19 F 0.6945(17) 1.0556(8) 0.5158(4) 0.137(6) Uani 1 1 d .
F20 F 0.5526(16) 1.0334(8) 0.5629(4) 0.118(5) Uani 1 1 d .
F21 F 0.7470(17) 1.0831(7) 0.5819(4) 0.122(5) Uani 1 1 d .
F22 F 1.006(2) 0.6095(13) 0.5554(5) 0.218(10) Uani 1 1 d D
F23 F 1.1535(17) 0.6453(16) 0.6078(8) 0.285(17) Uani 1 1 d D
F24 F 0.998(3) 0.5390(9) 0.6084(7) 0.308(18) Uani 1 1 d D
F25 F 0.7603(18) 0.7155(12) 0.7645(4) 0.190(9) Uani 1 1 d D
F26 F 0.9620(19) 0.7873(9) 0.7707(4) 0.203(10) Uani 1 1 d D
F27 F 0.916(2) 0.6538(9) 0.7607(5) 0.211(10) Uani 1 1 d D
C47 C 0.353(2) 1.4185(12) 0.8951(6) 0.116(4) Uani 1 1 d D
F7 F 0.289(3) 1.4733(16) 0.9154(7) 0.350(13) Uani 1 1 d D
F8 F 0.346(3) 1.3546(12) 0.9179(7) 0.350(13) Uani 1 1 d D
F9 F 0.482(2) 1.4638(15) 0.9030(7) 0.350(13) Uani 1 1 d D

loop_
_atom_site_aniso_label
_atom_site_aniso_U_11
_atom_site_aniso_U_22
_atom_site_aniso_U_33
_atom_site_aniso_U_23
_atom_site_aniso_U_13
_atom_site_aniso_U_12
Dy1 0.0672(5) 0.0430(4) 0.0353(4) 0.0111(3) 0.0134(3) 0.0234(4)
Dy2 0.0742(6) 0.0431(4) 0.0291(4) 0.0045(3) 0.0158(3) 0.0182(4)
N1 0.066(9) 0.033(6) 0.040(7) 0.014(5) 0.009(6) 0.005(6)
N2 0.053(8) 0.060(7) 0.026(6) 0.017(5) 0.011(5) 0.027(6)
N3 0.063(8) 0.042(6) 0.031(6) 0.003(5) 0.013(6) 0.026(6)
N4 0.044(7) 0.034(6) 0.025(6) -0.003(4) -0.007(5) 0.019(5)
N5 0.103(11) 0.031(6) 0.029(7) 0.003(5) 0.020(7) 0.016(7)
N6 0.070(9) 0.045(7) 0.038(7) 0.005(6) 0.017(6) 0.014(7)
N7 0.047(7) 0.044(6) 0.025(6) 0.008(5) 0.022(5) 0.021(5)
N8 0.047(7) 0.051(7) 0.034(6) -0.004(5) 0.012(5) 0.021(6)
O1 0.078(8) 0.055(6) 0.043(6) 0.018(5) 0.035(5) 0.041(6)
O2 0.082(8) 0.051(6) 0.042(6) 0.012(5) 0.003(5) 0.029(6)
O3 0.087(9) 0.048(6) 0.055(7) -0.011(5) 0.016(6) 0.021(6)
O4 0.114(10) 0.071(7) 0.041(6) -0.003(5) -0.003(6) 0.052(7)
O5 0.061(7) 0.062(6) 0.039(6) 0.011(5) 0.023(5) 0.026(5)
O6 0.052(6) 0.047(6) 0.041(6) 0.008(4) -0.004(5) 0.011(5)
O7 0.090(9) 0.057(7) 0.054(7) 0.006(5) 0.012(7) 0.014(7)
O8 0.062(7) 0.057(6) 0.050(6) -0.012(5) 0.016(5) 0.019(6)
O9 0.069(7) 0.063(6) 0.030(5) 0.007(5) 0.008(5) 0.019(6)
O10 0.043(6) 0.053(6) 0.045(6) 0.018(4) 0.011(5) 0.019(5)
O11 0.080(8) 0.050(6) 0.038(6) 0.005(5) 0.008(5) 0.013(6)
O12 0.109(9) 0.054(6) 0.028(5) -0.001(4) 0.015(6) 0.046(6)
S1 0.133(5) 0.122(4) 0.033(2) 0.019(2) 0.029(3) 0.056(4)
S2 0.126(5) 0.133(4) 0.035(2) 0.006(3) -0.006(3) 0.066(4)
S3 0.072(3) 0.102(3) 0.032(2) 0.012(2) 0.006(2) 0.044(3)
S4 0.077(3) 0.107(3) 0.030(2) 0.014(2) 0.010(2) 0.042(3)
S5 0.064(3) 0.133(4) 0.036(2) 0.037(2) 0.017(2) 0.052(3)
S6 0.068(3) 0.125(4) 0.036(2) 0.030(2) 0.014(2) 0.056(3)
S7 0.139(6) 0.113(4) 0.081(4) 0.012(3) 0.041(4) 0.050(4)
S8 0.063(3) 0.064(3) 0.067(3) -0.008(2) 0.016(2) 0.022(2)
C1 0.092(11) 0.119(11) 0.177(15) 0.034(11) 0.089(11) 0.019(8)
C2 0.092(11) 0.119(11) 0.177(15) 0.034(11) 0.089(11) 0.019(8)
C3 0.092(11) 0.119(11) 0.177(15) 0.034(11) 0.089(11) 0.019(8)
C4 0.169(17) 0.109(11) 0.143(14) 0.017(11) -0.073(13) 0.022(11)
C5 0.169(17) 0.109(11) 0.143(14) 0.017(11) -0.073(13) 0.022(11)
C6 0.169(17) 0.109(11) 0.143(14) 0.017(11) -0.073(13) 0.022(11)
C7 0.099(10) 0.104(8) 0.014(5) 0.020(5) 0.027(6) 0.056(9)
C8 0.099(10) 0.104(8) 0.014(5) 0.020(5) 0.027(6) 0.056(9)
C9 0.070(12) 0.101(13) 0.028(8) 0.017(8) -0.002(8) 0.035(10)
C10 0.060(11) 0.083(11) 0.044(9) 0.029(8) -0.007(8) 0.020(9)
C11 0.080(12) 0.057(9) 0.025(7) 0.018(6) 0.012(7) 0.034(8)
C12 0.055(10) 0.076(10) 0.034(8) 0.030(7) 0.011(7) 0.033(8)
C13 0.058(10) 0.069(9) 0.024(7) 0.014(6) 0.008(7) 0.031(8)
C14 0.047(9) 0.058(8) 0.026(7) 0.015(6) 0.008(6) 0.019(7)
C15 0.042(8) 0.035(7) 0.036(8) 0.005(6) -0.001(6) 0.015(6)
C16 0.090(13) 0.056(9) 0.019(7) 0.004(6) 0.015(7) 0.020(9)
C17 0.052(9) 0.036(7) 0.035(8) 0.009(6) 0.020(7) 0.025(7)
C18 0.064(5) 0.055(4) 0.035(4) 0.011(3) 0.005(3) 0.022(3)
C19 0.064(5) 0.055(4) 0.035(4) 0.011(3) 0.005(3) 0.022(3)
C20 0.064(5) 0.055(4) 0.035(4) 0.011(3) 0.005(3) 0.022(3)
C21 0.064(5) 0.055(4) 0.035(4) 0.011(3) 0.005(3) 0.022(3)
C22 0.064(5) 0.055(4) 0.035(4) 0.011(3) 0.005(3) 0.022(3)
C23 0.054(9) 0.022(6) 0.040(8) -0.001(5) 0.005(7) 0.012(6)
C24 0.061(10) 0.065(9) 0.007(6) 0.008(5) 0.014(6) 0.034(8)
C25 0.069(10) 0.055(8) 0.024(7) 0.022(6) 0.023(7) 0.029(8)
C26 0.050(9) 0.040(8) 0.025(7) -0.005(6) 0.004(6) 0.023(7)
C27 0.072(11) 0.057(10) 0.031(8) 0.010(7) 0.022(8) 0.014(9)
C28 0.137(18) 0.037(9) 0.054(11) 0.018(8) 0.042(11) 0.006(10)
C29 0.118(16) 0.038(8) 0.046(10) 0.010(7) 0.037(10) 0.014(10)
C30 0.051(9) 0.037(7) 0.024(7) 0.009(5) 0.000(6) 0.022(6)
C31 0.040(8) 0.038(7) 0.034(7) 0.014(6) 0.007(6) 0.016(7)
C32 0.070(11) 0.053(9) 0.034(8) 0.010(7) 0.023(8) 0.013(8)
C33 0.131(17) 0.046(9) 0.044(10) 0.019(7) 0.043(10) 0.028(10)
C34 0.046(9) 0.052(9) 0.045(9) -0.006(7) 0.014(7) 0.013(7)
C35 0.123(19) 0.075(13) 0.049(11) 0.019(10) 0.007(12) 0.039(13)
C36 0.085(12) 0.041(8) 0.034(8) 0.008(6) 0.000(8) 0.020(8)
C37 0.124(17) 0.048(9) 0.069(12) 0.027(8) 0.017(11) 0.038(11)
C38 0.089(13) 0.052(9) 0.055(11) 0.022(8) 0.029(9) 0.024(9)
C39 0.085(14) 0.032(8) 0.082(13) -0.009(8) 0.022(11) 0.004(9)
C40 0.198(18) 0.092(9) 0.135(16) 0.024(9) 0.062(13) 0.073(10)
C41 0.198(18) 0.092(9) 0.135(16) 0.024(9) 0.062(13) 0.073(10)
C42 0.198(18) 0.092(9) 0.135(16) 0.024(9) 0.062(13) 0.073(10)
C43 0.182(12) 0.105(8) 0.070(7) -0.021(6) -0.005(8) 0.069(9)
C44 0.182(12) 0.105(8) 0.070(7) -0.021(6) -0.005(8) 0.069(9)
C45 0.182(12) 0.105(8) 0.070(7) -0.021(6) -0.005(8) 0.069(9)
C46 0.182(12) 0.105(8) 0.070(7) -0.021(6) -0.005(8) 0.069(9)
C48 0.042(10) 0.106(14) 0.083(14) 0.055(12) 0.034(9) 0.040(10)
C49 0.047(9) 0.049(9) 0.040(8) 0.011(7) 0.012(7) 0.013(7)
C50 0.069(11) 0.042(8) 0.052(10) 0.013(7) -0.019(8) 0.015(8)
C51 0.036(8) 0.050(9) 0.039(8) -0.006(6) -0.017(7) 0.011(7)
C52 0.045(9) 0.059(9) 0.070(11) 0.015(8) 0.017(8) 0.033(8)
C53 0.040(9) 0.046(9) 0.068(11) -0.006(7) -0.010(8) 0.009(7)
C54 0.069(12) 0.057(10) 0.055(11) -0.009(8) -0.015(9) 0.021(9)
C55 0.073(13) 0.072(11) 0.061(12) -0.015(9) 0.019(10) 0.026(10)
C56 0.13(2) 0.035(11) 0.20(3) -0.001(15) 0.09(2) 0.013(14)
C57 0.063(14) 0.110(18) 0.066(13) 0.011(12) -0.005(11) 0.022(12)
C58 0.12(2) 0.038(10) 0.16(2) -0.039(12) 0.063(18) 0.007(12)
C59 0.107(9) 0.127(8) 0.069(7) -0.014(6) -0.016(5) 0.026(7)
C60 0.107(9) 0.127(8) 0.069(7) -0.014(6) -0.016(5) 0.026(7)
C61 0.107(9) 0.127(8) 0.069(7) -0.014(6) -0.016(5) 0.026(7)
C62 0.107(9) 0.127(8) 0.069(7) -0.014(6) -0.016(5) 0.026(7)
C63 0.107(9) 0.127(8) 0.069(7) -0.014(6) -0.016(5) 0.026(7)
S9 0.173(7) 0.102(4) 0.112(5) 0.011(4) -0.060(5) 0.032(5)
C64 0.12(2) 0.124(18) 0.033(11) 0.025(11) 0.029(11) 0.056(16)
C65 0.082(13) 0.056(10) 0.045(10) -0.011(8) 0.004(9) -0.007(9)
C66 0.20(3) 0.073(12) 0.025(9) 0.020(8) 0.018(12) 0.026(14)
C67 0.087(13) 0.052(9) 0.038(9) 0.009(7) 0.005(8) 0.024(9)
C68 0.13(2) 0.107(16) 0.058(13) 0.013(12) -0.003(13) 0.086(16)
C69 0.11(2) 0.080(13) 0.13(2) 0.039(13) 0.070(16) 0.068(14)
C70 0.051(10) 0.060(10) 0.062(11) 0.014(8) 0.003(8) 0.011(8)
C71 0.117(19) 0.080(13) 0.089(16) 0.003(11) 0.001(13) 0.050(13)
C72 0.109(15) 0.043(9) 0.042(9) 0.001(7) 0.003(10) 0.016(10)
C73 0.25(4) 0.094(16) 0.049(14) 0.047(12) 0.014(18) 0.07(2)
F1 0.144(11) 0.104(8) 0.079(8) 0.030(6) -0.016(7) 0.058(8)
F2 0.141(11) 0.088(7) 0.049(6) 0.008(5) -0.018(6) 0.047(7)
F3 0.124(10) 0.140(10) 0.065(7) 0.057(7) 0.060(7) 0.049(8)
F4 0.35(4) 0.108(12) 0.24(2) 0.056(13) 0.15(3) 0.027(16)
F5 0.168(16) 0.095(10) 0.24(2) 0.089(12) -0.088(15) -0.035(10)
F6 0.50(4) 0.090(10) 0.139(15) 0.011(9) 0.046(19) 0.115(16)
F10 0.105(9) 0.141(9) 0.106(9) 0.089(8) 0.068(7) 0.072(8)
F11 0.26(2) 0.115(10) 0.042(7) 0.014(6) 0.050(9) -0.026(11)
F12 0.094(8) 0.074(6) 0.110(9) 0.057(6) 0.054(6) 0.045(6)
F13 0.37(3) 0.071(9) 0.36(3) 0.103(15) 0.25(3) 0.089(14)
F14 0.136(14) 0.074(8) 0.206(17) -0.001(9) 0.013(13) 0.042(9)
F15 0.26(2) 0.096(11) 0.24(2) -0.037(12) -0.084(19) 0.054(13)
F16 0.33(3) 0.130(12) 0.042(7) -0.008(7) 0.066(11) 0.052(14)
F17 0.082(11) 0.44(3) 0.084(11) -0.093(14) 0.004(8) 0.079(16)
F18 0.25(2) 0.156(11) 0.046(7) 0.011(7) 0.044(9) 0.079(12)
F19 0.226(17) 0.144(11) 0.085(9) 0.081(8) 0.048(10) 0.091(11)
F20 0.156(13) 0.125(10) 0.115(11) 0.040(8) 0.019(9) 0.101(10)
F21 0.206(16) 0.073(7) 0.092(9) 0.013(7) -0.030(10) 0.050(9)
F22 0.32(3) 0.27(2) 0.111(14) 0.026(14) 0.077(17) 0.17(2)
F23 0.118(16) 0.40(4) 0.31(3) -0.19(3) -0.062(17) 0.14(2)
F24 0.62(6) 0.113(13) 0.23(2) 0.018(14) 0.10(3) 0.18(2)
F25 0.28(2) 0.27(2) 0.033(8) 0.049(10) 0.059(11) 0.097(19)
F26 0.31(3) 0.169(14) 0.072(10) 0.048(9) -0.100(13) -0.050(15)
F27 0.44(3) 0.155(13) 0.088(11) 0.044(10) -0.003(15) 0.149(18)
C47 0.182(12) 0.105(8) 0.070(7) -0.021(6) -0.005(8) 0.069(9)
F7 0.66(4) 0.311(18) 0.123(11) 0.008(11) 0.125(16) 0.22(2)
F8 0.66(4) 0.311(18) 0.123(11) 0.008(11) 0.125(16) 0.22(2)
F9 0.66(4) 0.311(18) 0.123(11) 0.008(11) 0.125(16) 0.22(2)

loop_
_atom_type_symbol
_atom_type_description
_atom_type_scat_dispersion_real
_atom_type_scat_dispersion_imag
_atom_type_scat_source
C C 0.0033 0.0016 'International Tables Vol C Tables 4.2.6.8 and 6.1.1.4'
H H 0 0 'International Tables Vol C Tables 4.2.6.8 and 6.1.1.4'
Dy Dy -0.1892 4.4098 'International Tables Vol C Tables 4.2.6.8 and 6.1.1.4'
F F 0.0171 0.0103 'International Tables Vol C Tables 4.2.6.8 and 6.1.1.4'
N N 0.0061 0.0033 'International Tables Vol C Tables 4.2.6.8 and 6.1.1.4'
O O 0.0106 0.006 'International Tables Vol C Tables 4.2.6.8 and 6.1.1.4'
S S 0.1246 0.1234 'International Tables Vol C Tables 4.2.6.8 and 6.1.1.4'

loop_
_geom_angle_atom_site_label_1
_geom_angle_atom_site_label_2
_geom_angle_atom_site_label_3
_geom_angle
O5 Dy1 O1 106.7(4)
O5 Dy1 O3 149.4(4)
O1 Dy1 O3 78.2(4)
O5 Dy1 O4 84.6(4)
O1 Dy1 O4 140.5(3)
O3 Dy1 O4 74.4(4)
O5 Dy1 O6 73.0(3)
O1 Dy1 O6 77.3(3)
O3 Dy1 O6 136.3(3)
O4 Dy1 O6 141.3(3)
O5 Dy1 O2 75.6(3)
O1 Dy1 O2 73.7(3)
O3 Dy1 O2 77.0(4)
O4 Dy1 O2 72.9(4)
O6 Dy1 O2 128.3(4)
O5 Dy1 N1 87.9(3)
O1 Dy1 N1 142.8(4)
O3 Dy1 N1 106.6(4)
O4 Dy1 N1 73.3(4)
O6 Dy1 N1 74.6(3)
O2 Dy1 N1 143.5(3)
O5 Dy1 N2 137.5(3)
O1 Dy1 N2 83.7(3)
O3 Dy1 N2 72.5(4)
O4 Dy1 N2 113.6(4)
O6 Dy1 N2 69.3(3)
O2 Dy1 N2 145.1(3)
N1 Dy1 N2 63.8(3)
O7 Dy2 O8 73.0(4)
O7 Dy2 O12 77.4(4)
O8 Dy2 O12 139.2(4)
O7 Dy2 O9 94.2(4)
O8 Dy2 O9 70.9(4)
O12 Dy2 O9 139.4(4)
O7 Dy2 O11 71.7(4)
O8 Dy2 O11 123.5(3)
O12 Dy2 O11 70.4(3)
O9 Dy2 O11 69.3(3)
O7 Dy2 O10 141.9(4)
O8 Dy2 O10 68.9(3)
O12 Dy2 O10 135.4(3)
O9 Dy2 O10 72.3(3)
O11 Dy2 O10 130.2(3)
O7 Dy2 N8 144.4(4)
O8 Dy2 N8 134.6(4)
O12 Dy2 N8 84.8(4)
O9 Dy2 N8 79.6(4)
O11 Dy2 N8 73.4(3)
O10 Dy2 N8 69.6(3)
O7 Dy2 N6 79.1(4)
O8 Dy2 N6 74.7(4)
O12 Dy2 N6 72.5(4)
O9 Dy2 N6 145.5(4)
O11 Dy2 N6 136.7(3)
O10 Dy2 N6 92.2(3)
N8 Dy2 N6 124.5(4)
O7 Dy2 N4 134.0(4)
O8 Dy2 N4 115.2(3)
O12 Dy2 N4 68.7(3)
O9 Dy2 N4 131.7(3)
O11 Dy2 N4 121.1(3)
O10 Dy2 N4 67.3(3)
N8 Dy2 N4 62.6(4)
N6 Dy2 N4 62.0(4)
C17 N1 C14 107.8(12)
C17 N1 Dy1 120.6(8)
C14 N1 Dy1 131.4(10)
C22 N2 C18 117.9(12)
C22 N2 Dy1 120.7(10)
C18 N2 Dy1 120.5(8)
C17 N3 C15 105.5(11)
C17 N3 C23 130.5(11)
C15 N3 C23 123.7(11)
C26 N4 C31 117.5(10)
C26 N4 Dy2 120.5(8)
C31 N4 Dy2 120.9(8)
N6 N5 C27 109.0(12)
N6 N5 C26 119.2(12)
C27 N5 C26 131.5(12)
C29 N6 N5 107.0(12)
C29 N6 Dy2 130.2(10)
N5 N6 Dy2 120.7(9)
C32 N7 N8 108.7(10)
C32 N7 C31 130.7(11)
N8 N7 C31 120.0(10)
C34 N8 N7 104.9(10)
C34 N8 Dy2 132.2(9)
N7 N8 Dy2 119.7(8)
C36 O1 Dy1 129.0(9)
C38 O2 Dy1 134.1(10)
C44 O3 Dy1 129.5(14)
C46 O4 Dy1 134.0(13)
C49 O5 Dy1 134.4(9)
C51 O6 Dy1 135.8(8)
C57 O7 Dy2 130.4(13)
C59 O8 Dy2 129.6(13)
C65 O9 Dy2 134.7(11)
C67 O10 Dy2 132.0(9)
C70 O11 Dy2 131.7(11)
C72 O12 Dy2 132.5(9)
C7 S1 C3 100.0(9)
C6 S2 C8 102.6(10)
C9 S3 C8 92.4(8)
C7 S4 C9 96.8(8)
C10 S5 C12 95.5(7)
C11 S6 C10 95.6(7)
C39 S7 C42 89.8(12)
C55 S8 C52 92.0(8)
C2 C1 H1A 109.5
C2 C1 H1B 109.5
H1A C1 H1B 109.5
C2 C1 H1C 109.5
H1A C1 H1C 109.5
H1B C1 H1C 109.5
C3 C2 C1 117(2)
C3 C2 H2A 108.2
C1 C2 H2A 108.2
C3 C2 H2B 108.2
C1 C2 H2B 108.2
H2A C2 H2B 107.3
C2 C3 S1 112.9(19)
C2 C3 H3A 109
S1 C3 H3A 109
C2 C3 H3B 109
S1 C3 H3B 109
H3A C3 H3B 107.8
C5 C4 H4A 109.5
C5 C4 H4B 109.5
H4A C4 H4B 109.5
C5 C4 H4C 109.5
H4A C4 H4C 109.5
H4B C4 H4C 109.5
C4 C5 C6 116(3)
C4 C5 H5A 108.3
C6 C5 H5A 108.3
C4 C5 H5B 108.3
C6 C5 H5B 108.3
H5A C5 H5B 107.4
C5 C6 S2 116(2)
C5 C6 H6A 108.3
S2 C6 H6A 108.3
C5 C6 H6B 108.3
S2 C6 H6B 108.3
H6A C6 H6B 107.4
C8 C7 S1 122.9(12)
C8 C7 S4 115.3(11)
S1 C7 S4 121.3(11)
C7 C8 S2 128.2(11)
C7 C8 S3 119.9(12)
S2 C8 S3 111.8(10)
C10 C9 S4 121.4(13)
C10 C9 S3 124.8(14)
S4 C9 S3 113.8(8)
C9 C10 S5 122.5(14)
C9 C10 S6 122.2(12)
S5 C10 S6 115.1(8)
C16 C11 C12 122.6(13)
C16 C11 S6 120.2(13)
C12 C11 S6 117.2(10)
C11 C12 C13 124.8(13)
C11 C12 S5 115.9(9)
C13 C12 S5 119.2(11)
C12 C13 C14 114.3(13)
C12 C13 H13 122.9
C14 C13 H13 122.9
N1 C14 C15 109.8(12)
N1 C14 C13 130.3(14)
C15 C14 C13 119.8(11)
N3 C15 C14 105.0(10)
N3 C15 C16 130.5(13)
C14 C15 C16 124.3(13)
C11 C16 C15 114.0(15)
C11 C16 H16 123
C15 C16 H16 123
N1 C17 N3 111.8(11)
N1 C17 C18 121.7(12)
N3 C17 C18 126.2(13)
C19 C18 N2 120.7(12)
C19 C18 C17 126.7(13)
N2 C18 C17 112.4(12)
C18 C19 C20 120.2(14)
C18 C19 H19 119.9
C20 C19 H19 119.9
C21 C20 C19 118.4(14)
C21 C20 H20 120.8
C19 C20 H20 120.8
C22 C21 C20 118.0(13)
C22 C21 H21 121
C20 C21 H21 121
C21 C22 N2 124.2(14)
C21 C22 H22 117.9
N2 C22 H22 117.9
N3 C23 C24 115.6(11)
N3 C23 H23A 108.4
C24 C23 H23A 108.4
N3 C23 H23B 108.4
C24 C23 H23B 108.4
H23A C23 H23B 107.4
C30 C24 C25 120.5(12)
C30 C24 C23 117.4(12)
C25 C24 C23 122.1(12)
C26 C25 C24 118.8(13)
C26 C25 H25 120.6
C24 C25 H25 120.6
N4 C26 C25 122.9(13)
N4 C26 N5 115.6(11)
C25 C26 N5 121.3(13)
C28 C27 N5 106.5(14)
C28 C27 H27 126.8
N5 C27 H27 126.8
C27 C28 C29 108.0(15)
C27 C28 H28 126
C29 C28 H28 126
N6 C29 C28 109.2(14)
N6 C29 H29 125.4
C28 C29 H29 125.4
C24 C30 C31 117.0(12)
C24 C30 H30 121.5
C31 C30 H30 121.5
N4 C31 N7 114.3(11)
N4 C31 C30 123.0(12)
N7 C31 C30 122.5(12)
C33 C32 N7 107.9(13)
C33 C32 H32 126.1
N7 C32 H32 126.1
C32 C33 C34 108.6(15)
C32 C33 H33 125.7
C34 C33 H33 125.7
C33 C34 N8 109.7(13)
C33 C34 H34 125.2
N8 C34 H34 125.2
F2 C35 F1 109.9(17)
F2 C35 F3 108.6(17)
F1 C35 F3 109.6(15)
F2 C35 C36 110.6(13)
F1 C35 C36 110.9(15)
F3 C35 C36 107.2(17)
O1 C36 C37 130.1(13)
O1 C36 C35 112.2(13)
C37 C36 C35 117.3(15)
C36 C37 C38 121.1(14)
C36 C37 H37 119.4
C38 C37 H37 119.4
O2 C38 C37 123.8(15)
O2 C38 C39 118.6(15)
C37 C38 C39 117.4(16)
C40 C39 C38 128.2(19)
C40 C39 S7 114.9(17)
C38 C39 S7 116.5(14)
C39 C40 C41 109(2)
C39 C40 H40 125.4
C41 C40 H40 125.4
C42 C41 C40 113(3)
C42 C41 H41 123.4
C40 C41 H41 123.4
C41 C42 S7 113(2)
C41 C42 H42 123.6
S7 C42 H42 123.6
F6 C43 F4 104(3)
F6 C43 F5 104(2)
F4 C43 F5 100(3)
F6 C43 C44 123(2)
F4 C43 C44 114(3)
F5 C43 C44 109(3)
O3 C44 C45 131(2)
O3 C44 C43 115(2)
C45 C44 C43 114(2)
C44 C45 C46 121(2)
C44 C45 H45 119.6
C46 C45 H45 119.6
O4 C46 C45 126(2)
O4 C46 C47 113.5(19)
C45 C46 C47 120.8(18)
F12 C48 F11 109.1(14)
F12 C48 F10 105.4(15)
F11 C48 F10 101.2(16)
F12 C48 C49 119.2(16)
F11 C48 C49 112.6(15)
F10 C48 C49 107.6(12)
O5 C49 C50 126.7(13)
O5 C49 C48 115.3(13)
C50 C49 C48 117.9(14)
C49 C50 C51 125.5(13)
C49 C50 H50 117.3
C51 C50 H50 117.3
O6 C51 C52 119.4(14)
O6 C51 C50 120.7(13)
C52 C51 C50 119.9(13)
C53 C52 C51 131.1(15)
C53 C52 S8 109.6(12)
C51 C52 S8 119.2(11)
C52 C53 C54 111.6(15)
C52 C53 H53 124.2
C54 C53 H53 124.2
C55 C54 C53 114.3(15)
C55 C54 H54 122.8
C53 C54 H54 122.8
C54 C55 S8 112.3(14)
C54 C55 H55 123.8
S8 C55 H55 123.8
F14 C56 F15 98(2)
F14 C56 F13 107(3)
F15 C56 F13 101(2)
F14 C56 C57 117(2)
F15 C56 C57 120(3)
F13 C56 C57 112.7(19)
O7 C57 C58 132(2)
O7 C57 C56 114(2)
C58 C57 C56 114(2)
C57 C58 C59 119(2)
C57 C58 H58 120.5
C59 C58 H58 120.5
O8 C59 C58 125(2)
O8 C59 C60 115(2)
C58 C59 C60 120(2)
C61 C60 C59 131(2)
C61 C60 S9 107.1(16)
C59 C60 S9 121.6(18)
C62 C61 C60 119(3)
C62 C61 H61 120.5
C60 C61 H61 120.5
C61 C62 C63 112(2)
C61 C62 H62 124.1
C63 C62 H62 124.1
C62 C63 S9 108.4(15)
C62 C63 H63 125.8
S9 C63 H63 125.8
C63 S9 C60 93.0(9)
F17 C64 F16 99(2)
F17 C64 F18 103(2)
F16 C64 F18 111(2)
F17 C64 C65 110(2)
F16 C64 C65 114.0(16)
F18 C64 C65 117.6(19)
O9 C65 C66 130.2(16)
O9 C65 C64 113.3(16)
C66 C65 C64 116.3(16)
C67 C66 C65 119.2(14)
C67 C66 H66 120.4
C65 C66 H66 120.4
O10 C67 C66 131.0(14)
O10 C67 C68 114.8(14)
C66 C67 C68 114.2(15)
F19 C68 F21 108(2)
F19 C68 F20 107.3(16)
F21 C68 F20 99.0(17)
F19 C68 C67 118.7(17)
F21 C68 C67 111.2(15)
F20 C68 C67 111(2)
F24 C69 F23 101.0(13)
F24 C69 F22 107.3(13)
F23 C69 F22 105.9(13)
F24 C69 C70 112.6(14)
F23 C69 C70 110.8(15)
F22 C69 C70 117.8(14)
O11 C70 C71 129.5(17)
O11 C70 C69 114.3(14)
C71 C70 C69 116.0(14)
C70 C71 C72 118.0(16)
C70 C71 H71 121
C72 C71 H71 121
O12 C72 C71 127.9(15)
O12 C72 C73 112.4(14)
C71 C72 C73 119.7(16)
F26 C73 F27 104.6(12)
F26 C73 F25 104.1(13)
F27 C73 F25 103.6(12)
F26 C73 C72 114.1(13)
F27 C73 C72 116.1(13)
F25 C73 C72 113.1(14)
F8 C47 F7 109.6(15)
F8 C47 F9 102.3(14)
F7 C47 F9 100.7(14)
F8 C47 C46 122.9(17)
F7 C47 C46 117.7(17)
F9 C47 C46 99(2)

loop_
_geom_bond_atom_site_label_1
_geom_bond_atom_site_label_2
_geom_bond_distance
Dy1 O5 2.290(9)
Dy1 O1 2.311(10)
Dy1 O3 2.318(10)
Dy1 O4 2.328(10)
Dy1 O6 2.354(9)
Dy1 O2 2.382(11)
Dy1 N1 2.502(12)
Dy1 N2 2.580(11)
Dy2 O7 2.317(11)
Dy2 O8 2.343(11)
Dy2 O12 2.354(10)
Dy2 O9 2.373(9)
Dy2 O11 2.398(11)
Dy2 O10 2.446(8)
Dy2 N8 2.493(12)
Dy2 N6 2.521(12)
Dy2 N4 2.591(9)
N1 C17 1.305(17)
N1 C14 1.330(15)
N2 C22 1.344(15)
N2 C18 1.360(17)
N3 C17 1.380(17)
N3 C15 1.395(16)
N3 C23 1.448(17)
N4 C26 1.338(16)
N4 C31 1.347(16)
N5 N6 1.349(15)
N5 C27 1.375(18)
N5 C26 1.376(17)
N6 C29 1.310(19)
N7 C32 1.353(17)
N7 N8 1.390(14)
N7 C31 1.391(16)
N8 C34 1.354(17)
O1 C36 1.297(16)
O2 C38 1.257(18)
O3 C44 1.28(2)
O4 C46 1.23(2)
O5 C49 1.308(15)
O6 C51 1.280(15)
O7 C57 1.19(2)
O8 C59 1.29(2)
O9 C65 1.209(18)
O10 C67 1.232(16)
O11 C70 1.222(17)
O12 C72 1.286(18)
S1 C7 1.726(15)
S1 C3 1.82(2)
S2 C6 1.75(3)
S2 C8 1.799(16)
S3 C9 1.751(15)
S3 C8 1.820(15)
S4 C7 1.741(15)
S4 C9 1.768(18)
S5 C10 1.760(15)
S5 C12 1.767(14)
S6 C11 1.752(13)
S6 C10 1.756(18)
S7 C39 1.712(19)
S7 C42 1.75(3)
S8 C55 1.708(16)
S8 C52 1.757(16)
C1 C2 1.54(3)
C1 H1A 0.98
C1 H1B 0.98
C1 H1C 0.98
C2 C3 1.47(3)
C2 H2A 0.99
C2 H2B 0.99
C3 H3A 0.99
C3 H3B 0.99
C4 C5 1.47(3)
C4 H4A 0.98
C4 H4B 0.98
C4 H4C 0.98
C5 C6 1.50(3)
C5 H5A 0.99
C5 H5B 0.99
C6 H6A 0.99
C6 H6B 0.99
C7 C8 1.30(2)
C9 C10 1.324(19)
C11 C16 1.377(19)
C11 C12 1.39(2)
C12 C13 1.410(17)
C13 C14 1.431(18)
C13 H13 0.95
C14 C15 1.410(18)
C15 C16 1.438(18)
C16 H16 0.95
C17 C18 1.474(17)
C18 C19 1.35(2)
C19 C20 1.405(18)
C19 H19 0.95
C20 C21 1.377(19)
C20 H20 0.95
C21 C22 1.34(2)
C21 H21 0.95
C22 H22 0.95
C23 C24 1.534(17)
C23 H23A 0.99
C23 H23B 0.99
C24 C30 1.358(18)
C24 C25 1.387(19)
C25 C26 1.361(18)
C25 H25 0.95
C27 C28 1.32(2)
C27 H27 0.95
C28 C29 1.38(2)
C28 H28 0.95
C29 H29 0.95
C30 C31 1.405(17)
C30 H30 0.95
C32 C33 1.33(2)
C32 H32 0.95
C33 C34 1.349(19)
C33 H33 0.95
C34 H34 0.95
C35 F2 1.33(2)
C35 F1 1.34(2)
C35 F3 1.36(2)
C35 C36 1.54(2)
C36 C37 1.37(2)
C37 C38 1.46(2)
C37 H37 0.95
C38 C39 1.50(2)
C39 C40 1.38(3)
C40 C41 1.46(3)
C40 H40 0.95
C41 C42 1.35(3)
C41 H41 0.95
C42 H42 0.95
C43 F6 1.23(2)
C43 F4 1.25(4)
C43 F5 1.34(3)
C43 C44 1.48(3)
C44 C45 1.36(3)
C45 C46 1.44(3)
C45 H45 0.95
C46 C47 1.55(3)
C48 F12 1.256(18)
C48 F11 1.34(2)
C48 F10 1.347(17)
C48 C49 1.493(19)
C49 C50 1.34(2)
C50 C51 1.44(2)
C50 H50 0.95
C51 C52 1.42(2)
C52 C53 1.40(2)
C53 C54 1.43(2)
C53 H53 0.95
C54 C55 1.33(2)
C54 H54 0.95
C55 H55 0.95
C56 F14 1.22(3)
C56 F15 1.28(3)
C56 F13 1.30(3)
C56 C57 1.50(3)
C57 C58 1.37(3)
C58 C59 1.43(3)
C58 H58 0.95
C59 C60 1.42(3)
C60 C61 1.33(3)
C60 S9 1.67(2)
C61 C62 1.24(3)
C61 H61 0.95
C62 C63 1.40(3)
C62 H62 0.95
C63 S9 1.655(19)
C63 H63 0.95
C64 F17 1.27(3)
C64 F16 1.28(2)
C64 F18 1.31(2)
C64 C65 1.52(2)
C65 C66 1.43(2)
C66 C67 1.36(2)
C66 H66 0.95
C67 C68 1.55(2)
C68 F19 1.25(2)
C68 F21 1.29(2)
C68 F20 1.31(2)
C69 F24 1.308(9)
C69 F23 1.313(9)
C69 F22 1.323(9)
C69 C70 1.60(2)
C70 C71 1.39(2)
C71 C72 1.41(2)
C71 H71 0.95
C72 C73 1.49(2)
C73 F26 1.309(9)
C73 F27 1.319(9)
C73 F25 1.322(10)
C47 F8 1.323(10)
C47 F7 1.330(10)
C47 F9 1.336(10)

loop_
_geom_torsion_atom_site_label_1
_geom_torsion_atom_site_label_2
_geom_torsion_atom_site_label_3
_geom_torsion_atom_site_label_4
_geom_torsion
O5 Dy1 N1 C17 143.0(10)
O1 Dy1 N1 C17 27.8(12)
O3 Dy1 N1 C17 -64.4(10)
O4 Dy1 N1 C17 -131.9(10)
O6 Dy1 N1 C17 70.1(10)
O2 Dy1 N1 C17 -154.8(9)
N2 Dy1 N1 C17 -4.1(9)
O5 Dy1 N1 C14 -42.0(12)
O1 Dy1 N1 C14 -157.3(11)
O3 Dy1 N1 C14 110.5(12)
O4 Dy1 N1 C14 43.0(12)
O6 Dy1 N1 C14 -115.0(12)
O2 Dy1 N1 C14 20.1(14)
N2 Dy1 N1 C14 170.9(13)
O5 Dy1 N2 C22 123.9(10)
O1 Dy1 N2 C22 16.0(10)
O3 Dy1 N2 C22 -63.5(10)
O4 Dy1 N2 C22 -127.1(10)
O6 Dy1 N2 C22 94.8(10)
O2 Dy1 N2 C22 -33.3(13)
N1 Dy1 N2 C22 177.3(11)
O5 Dy1 N2 C18 -45.0(12)
O1 Dy1 N2 C18 -152.9(11)
O3 Dy1 N2 C18 127.6(11)
O4 Dy1 N2 C18 64.0(11)
O6 Dy1 N2 C18 -74.2(10)
O2 Dy1 N2 C18 157.8(9)
N1 Dy1 N2 C18 8.3(10)
O7 Dy2 N4 C26 -38.5(11)
O8 Dy2 N4 C26 51.8(9)
O12 Dy2 N4 C26 -83.8(9)
O9 Dy2 N4 C26 138.1(8)
O11 Dy2 N4 C26 -132.7(8)
O10 Dy2 N4 C26 102.9(9)
N8 Dy2 N4 C26 -179.1(10)
N6 Dy2 N4 C26 -2.8(8)
O7 Dy2 N4 C31 153.4(8)
O8 Dy2 N4 C31 -116.3(8)
O12 Dy2 N4 C31 108.1(9)
O9 Dy2 N4 C31 -30.0(10)
O11 Dy2 N4 C31 59.2(9)
O10 Dy2 N4 C31 -65.3(8)
N8 Dy2 N4 C31 12.7(8)
N6 Dy2 N4 C31 -170.9(9)
C27 N5 N6 C29 -6.2(17)
C26 N5 N6 C29 179.5(13)
C27 N5 N6 Dy2 -171.2(9)
C26 N5 N6 Dy2 14.4(17)
O7 Dy2 N6 C29 -12.4(14)
O8 Dy2 N6 C29 62.8(14)
O12 Dy2 N6 C29 -92.5(14)
O9 Dy2 N6 C29 69.0(16)
O11 Dy2 N6 C29 -60.3(16)
O10 Dy2 N6 C29 130.2(14)
N8 Dy2 N6 C29 -163.2(13)
N4 Dy2 N6 C29 -167.1(15)
O7 Dy2 N6 N5 148.8(11)
O8 Dy2 N6 N5 -136.0(10)
O12 Dy2 N6 N5 68.7(10)
O9 Dy2 N6 N5 -129.9(10)
O11 Dy2 N6 N5 100.9(10)
O10 Dy2 N6 N5 -68.6(10)
N8 Dy2 N6 N5 -2.0(12)
N4 Dy2 N6 N5 -5.9(9)
C32 N7 N8 C34 4.5(14)
C31 N7 N8 C34 176.2(11)
C32 N7 N8 Dy2 -157.8(9)
C31 N7 N8 Dy2 14.0(14)
O7 Dy2 N8 C34 62.1(14)
O8 Dy2 N8 C34 -70.3(13)
O12 Dy2 N8 C34 121.8(12)
O9 Dy2 N8 C34 -20.5(12)
O11 Dy2 N8 C34 50.8(12)
O10 Dy2 N8 C34 -95.3(12)
N6 Dy2 N8 C34 -173.5(11)
N4 Dy2 N8 C34 -169.6(13)
O7 Dy2 N8 N7 -141.4(8)
O8 Dy2 N8 N7 86.3(9)
O12 Dy2 N8 N7 -81.6(8)
O9 Dy2 N8 N7 136.0(9)
O11 Dy2 N8 N7 -152.7(9)
O10 Dy2 N8 N7 61.2(8)
N6 Dy2 N8 N7 -17.0(10)
N4 Dy2 N8 N7 -13.0(7)
O5 Dy1 O1 C36 98.8(12)
O3 Dy1 O1 C36 -50.0(12)
O4 Dy1 O1 C36 -3.3(15)
O6 Dy1 O1 C36 166.5(13)
O2 Dy1 O1 C36 29.8(12)
N1 Dy1 O1 C36 -151.9(11)
N2 Dy1 O1 C36 -123.4(12)
O5 Dy1 O2 C38 -135.3(15)
O1 Dy1 O2 C38 -22.7(14)
O3 Dy1 O2 C38 58.5(14)
O4 Dy1 O2 C38 136.0(15)
O6 Dy1 O2 C38 -81.2(15)
N1 Dy1 O2 C38 158.9(13)
N2 Dy1 O2 C38 29.0(17)
O5 Dy1 O3 C44 27(2)
O1 Dy1 O3 C44 130(2)
O4 Dy1 O3 C44 -21.1(19)
O6 Dy1 O3 C44 -172.7(18)
O2 Dy1 O3 C44 54.5(19)
N1 Dy1 O3 C44 -88(2)
N2 Dy1 O3 C44 -143(2)
O5 Dy1 O4 C46 -136(2)
O1 Dy1 O4 C46 -26(3)
O3 Dy1 O4 C46 21(2)
O6 Dy1 O4 C46 170(2)
O2 Dy1 O4 C46 -59(2)
N1 Dy1 O4 C46 135(2)
N2 Dy1 O4 C46 84(2)
O1 Dy1 O5 C49 86.5(13)
O3 Dy1 O5 C49 -178.5(11)
O4 Dy1 O5 C49 -132.1(13)
O6 Dy1 O5 C49 15.9(12)
O2 Dy1 O5 C49 154.2(13)
N1 Dy1 O5 C49 -58.6(13)
N2 Dy1 O5 C49 -12.5(15)
O5 Dy1 O6 C51 -22.3(12)
O1 Dy1 O6 C51 -134.4(13)
O3 Dy1 O6 C51 168.3(11)
O4 Dy1 O6 C51 35.2(15)
O2 Dy1 O6 C51 -77.5(13)
N1 Dy1 O6 C51 70.2(12)
N2 Dy1 O6 C51 137.6(13)
O8 Dy2 O7 C57 31.0(18)
O12 Dy2 O7 C57 -177.4(18)
O9 Dy2 O7 C57 -37.6(18)
O11 Dy2 O7 C57 -104.2(18)
O10 Dy2 O7 C57 29(2)
N8 Dy2 O7 C57 -115.6(18)
N6 Dy2 O7 C57 108.2(18)
N4 Dy2 O7 C57 139.9(17)
O7 Dy2 O8 C59 -31.8(16)
O12 Dy2 O8 C59 -77.1(17)
O9 Dy2 O8 C59 69.0(16)
O11 Dy2 O8 C59 21.6(17)
O10 Dy2 O8 C59 146.7(17)
N8 Dy2 O8 C59 121.5(16)
N6 Dy2 O8 C59 -114.7(17)
N4 Dy2 O8 C59 -163.0(16)
O7 Dy2 O9 C65 149.8(16)
O8 Dy2 O9 C65 79.4(16)
O12 Dy2 O9 C65 -134.8(15)
O11 Dy2 O9 C65 -141.6(17)
O10 Dy2 O9 C65 6.2(16)
N8 Dy2 O9 C65 -65.5(16)
N6 Dy2 O9 C65 73.1(17)
N4 Dy2 O9 C65 -27.8(18)
O7 Dy2 O10 C67 -81.5(15)
O8 Dy2 O10 C67 -83.9(14)
O12 Dy2 O10 C67 136.3(13)
O9 Dy2 O10 C67 -8.0(14)
O11 Dy2 O10 C67 32.8(15)
N8 Dy2 O10 C67 77.2(14)
N6 Dy2 O10 C67 -156.6(14)
N4 Dy2 O10 C67 145.1(14)
O7 Dy2 O11 C70 -50.5(13)
O8 Dy2 O11 C70 -104.5(14)
O12 Dy2 O11 C70 32.2(13)
O9 Dy2 O11 C70 -152.4(14)
O10 Dy2 O11 C70 165.8(12)
N8 Dy2 O11 C70 122.6(14)
N6 Dy2 O11 C70 -0.4(16)
N4 Dy2 O11 C70 80.5(14)
O7 Dy2 O12 C72 45.5(15)
O8 Dy2 O12 C72 89.7(16)
O9 Dy2 O12 C72 -36.0(17)
O11 Dy2 O12 C72 -29.3(15)
O10 Dy2 O12 C72 -157.3(14)
N8 Dy2 O12 C72 -103.5(15)
N6 Dy2 O12 C72 127.9(16)
N4 Dy2 O12 C72 -166.0(16)
C1 C2 C3 S1 168.2(17)
C7 S1 C3 C2 -69(2)
C4 C5 C6 S2 -178.2(19)
C8 S2 C6 C5 56(2)
C3 S1 C7 C8 142.4(19)
C3 S1 C7 S4 -45.8(14)
C9 S4 C7 C8 -7.3(17)
C9 S4 C7 S1 -179.7(11)
S1 C7 C8 S2 -4(3)
S4 C7 C8 S2 -176.6(10)
S1 C7 C8 S3 171.2(9)
S4 C7 C8 S3 -1(2)
C6 S2 C8 C7 -120(2)
C6 S2 C8 S3 64.0(14)
C9 S3 C8 C7 8.9(17)
C9 S3 C8 S2 -174.8(10)
C7 S4 C9 C10 -168.6(16)
C7 S4 C9 S3 13.4(11)
C8 S3 C9 C10 168.9(17)
C8 S3 C9 S4 -13.1(11)
S4 C9 C10 S5 1(2)
S3 C9 C10 S5 178.7(10)
S4 C9 C10 S6 -173.5(10)
S3 C9 C10 S6 4(2)
C12 S5 C10 C9 177.0(15)
C12 S5 C10 S6 -8.2(11)
C11 S6 C10 C9 -179.0(15)
C11 S6 C10 S5 6.3(11)
C10 S6 C11 C16 179.2(12)
C10 S6 C11 C12 -0.9(14)
C16 C11 C12 C13 0(3)
S6 C11 C12 C13 179.9(12)
C16 C11 C12 S5 175.1(11)
S6 C11 C12 S5 -4.7(17)
C10 S5 C12 C11 7.7(14)
C10 S5 C12 C13 -176.7(13)
C11 C12 C13 C14 -2(2)
S5 C12 C13 C14 -177.7(11)
C17 N1 C14 C15 0.5(15)
Dy1 N1 C14 C15 -174.9(8)
C17 N1 C14 C13 -175.7(14)
Dy1 N1 C14 C13 9(2)
C12 C13 C14 N1 -178.8(14)
C12 C13 C14 C15 5(2)
C17 N3 C15 C14 -1.8(13)
C23 N3 C15 C14 -176.4(11)
C17 N3 C15 C16 -177.8(13)
C23 N3 C15 C16 8(2)
N1 C14 C15 N3 0.9(15)
C13 C14 C15 N3 177.6(12)
N1 C14 C15 C16 177.2(12)
C13 C14 C15 C16 -6(2)
C12 C11 C16 C15 0(2)
S6 C11 C16 C15 179.8(10)
N3 C15 C16 C11 178.5(13)
C14 C15 C16 C11 3(2)
C14 N1 C17 N3 -1.8(15)
Dy1 N1 C17 N3 174.3(7)
C14 N1 C17 C18 -175.9(12)
Dy1 N1 C17 C18 0.1(17)
C15 N3 C17 N1 2.3(14)
C23 N3 C17 N1 176.3(11)
C15 N3 C17 C18 176.1(12)
C23 N3 C17 C18 -10(2)
C22 N2 C18 C19 -5(2)
Dy1 N2 C18 C19 163.7(11)
C22 N2 C18 C17 179.7(12)
Dy1 N2 C18 C17 -11.1(16)
N1 C17 C18 C19 -167.1(15)
N3 C17 C18 C19 20(2)
N1 C17 C18 N2 7.3(19)
N3 C17 C18 N2 -166.0(12)
N2 C18 C19 C20 6(2)
C17 C18 C19 C20 179.6(13)
C18 C19 C20 C21 -6(2)
C19 C20 C21 C22 6(2)
C20 C21 C22 N2 -7(2)
C18 N2 C22 C21 6(2)
Dy1 N2 C22 C21 -162.9(12)
C17 N3 C23 C24 -76.9(16)
C15 N3 C23 C24 96.2(14)
N3 C23 C24 C30 152.4(11)
N3 C23 C24 C25 -25.4(17)
C30 C24 C25 C26 -1.7(19)
C23 C24 C25 C26 176.1(12)
C31 N4 C26 C25 -5.3(18)
Dy2 N4 C26 C25 -173.8(9)
C31 N4 C26 N5 179.3(10)
Dy2 N4 C26 N5 10.8(14)
C24 C25 C26 N4 3.4(19)
C24 C25 C26 N5 178.5(12)
N6 N5 C26 N4 -16.4(18)
C27 N5 C26 N4 170.8(14)
N6 N5 C26 C25 168.2(13)
C27 N5 C26 C25 -5(2)
N6 N5 C27 C28 5.1(18)
C26 N5 C27 C28 178.4(15)
N5 C27 C28 C29 -2(2)
N5 N6 C29 C28 5(2)
Dy2 N6 C29 C28 168.0(12)
C27 C28 C29 N6 -2(2)
C25 C24 C30 C31 2.1(17)
C23 C24 C30 C31 -175.8(10)
C26 N4 C31 N7 -179.3(10)
Dy2 N4 C31 N7 -10.8(13)
C26 N4 C31 C30 5.8(17)
Dy2 N4 C31 C30 174.2(8)
C32 N7 C31 N4 167.9(13)
N8 N7 C31 N4 -1.8(16)
C32 N7 C31 C30 -17(2)
N8 N7 C31 C30 173.1(10)
C24 C30 C31 N4 -4.3(17)
C24 C30 C31 N7 -178.8(11)
N8 N7 C32 C33 -4.3(17)
C31 N7 C32 C33 -174.9(14)
N7 C32 C33 C34 2(2)
C32 C33 C34 N8 0(2)
N7 N8 C34 C33 -3.0(16)
Dy2 N8 C34 C33 156.1(11)
Dy1 O1 C36 C37 -27(3)
Dy1 O1 C36 C35 160.8(11)
F2 C35 C36 O1 56(2)
F1 C35 C36 O1 178.0(15)
F3 C35 C36 O1 -62.4(18)
F2 C35 C36 C37 -117.4(19)
F1 C35 C36 C37 5(3)
F3 C35 C36 C37 124.4(18)
O1 C36 C37 C38 -1(3)
C35 C36 C37 C38 170.5(17)
Dy1 O2 C38 C37 9(3)
Dy1 O2 C38 C39 -175.9(10)
C36 C37 C38 O2 10(3)
C36 C37 C38 C39 -164.4(16)
O2 C38 C39 C40 -169.4(19)
C37 C38 C39 C40 6(3)
O2 C38 C39 S7 3(2)
C37 C38 C39 S7 178.6(12)
C42 S7 C39 C40 -1.1(18)
C42 S7 C39 C38 -175.0(15)
C38 C39 C40 C41 172.8(19)
S7 C39 C40 C41 0(3)
C39 C40 C41 C42 2(3)
C40 C41 C42 S7 -3(3)
C39 S7 C42 C41 2(2)
Dy1 O3 C44 C45 17(4)
Dy1 O3 C44 C43 -168.8(19)
F6 C43 C44 O3 174(3)
F4 C43 C44 O3 -58(4)
F5 C43 C44 O3 53(4)
F6 C43 C44 C45 -10(5)
F4 C43 C44 C45 117(3)
F5 C43 C44 C45 -132(3)
O3 C44 C45 C46 2(5)
C43 C44 C45 C46 -173(3)
Dy1 O4 C46 C45 -15(4)
Dy1 O4 C46 C47 162.6(13)
C44 C45 C46 O4 -3(5)
C44 C45 C46 C47 180(3)
Dy1 O5 C49 C50 -9(2)
Dy1 O5 C49 C48 167.1(10)
F12 C48 C49 O5 -171.4(15)
F11 C48 C49 O5 -42(2)
F10 C48 C49 O5 69(2)
F12 C48 C49 C50 5(2)
F11 C48 C49 C50 134.5(17)
F10 C48 C49 C50 -114.9(17)
O5 C49 C50 C51 -5(3)
C48 C49 C50 C51 179.4(14)
Dy1 O6 C51 C52 -160.1(10)
Dy1 O6 C51 C50 19.8(19)
C49 C50 C51 O6 -1(2)
C49 C50 C51 C52 179.4(15)
O6 C51 C52 C53 -155.8(15)
C50 C51 C52 C53 24(2)
O6 C51 C52 S8 22.6(18)
C50 C51 C52 S8 -157.3(11)
C55 S8 C52 C53 2.2(12)
C55 S8 C52 C51 -176.5(13)
C51 C52 C53 C54 178.0(15)
S8 C52 C53 C54 -0.5(16)
C52 C53 C54 C55 -2(2)
C53 C54 C55 S8 4(2)
C52 S8 C55 C54 -3.5(14)
Dy2 O7 C57 C58 -23(4)
Dy2 O7 C57 C56 163.4(14)
F14 C56 C57 O7 -54(4)
F15 C56 C57 O7 -171(2)
F13 C56 C57 O7 70(4)
F14 C56 C57 C58 132(3)
F15 C56 C57 C58 14(4)
F13 C56 C57 C58 -104(3)
O7 C57 C58 C59 -2(4)
C56 C57 C58 C59 171(2)
Dy2 O8 C59 C58 25(3)
Dy2 O8 C59 C60 -151.0(16)
C57 C58 C59 O8 1(4)
C57 C58 C59 C60 177(2)
O8 C59 C60 C61 179(2)
C58 C59 C60 C61 2(4)
O8 C59 C60 S9 -11(3)
C58 C59 C60 S9 172.4(18)
C59 C60 C61 C62 -180(3)
S9 C60 C61 C62 9(3)
C60 C61 C62 C63 -6(4)
C61 C62 C63 S9 0(3)
C62 C63 S9 C60 4(2)
C61 C60 S9 C63 -7(2)
C59 C60 S9 C63 -179(2)
Dy2 O9 C65 C66 -5(3)
Dy2 O9 C65 C64 179.6(13)
F17 C64 C65 O9 -78(3)
F16 C64 C65 O9 32(3)
F18 C64 C65 O9 165(2)
F17 C64 C65 C66 106(3)
F16 C64 C65 C66 -144(2)
F18 C64 C65 C66 -11(3)
O9 C65 C66 C67 1(4)
C64 C65 C66 C67 176(2)
Dy2 O10 C67 C66 9(3)
Dy2 O10 C67 C68 -167.4(13)
C65 C66 C67 O10 -3(4)
C65 C66 C67 C68 173.1(19)
O10 C67 C68 F19 177(2)
C66 C67 C68 F19 0(3)
O10 C67 C68 F21 51(3)
C66 C67 C68 F21 -126(2)
O10 C67 C68 F20 -58(2)
C66 C67 C68 F20 125(2)
Dy2 O11 C70 C71 -28(3)
Dy2 O11 C70 C69 158.5(10)
F24 C69 C70 O11 -143.5(18)
F23 C69 C70 O11 104.2(19)
F22 C69 C70 O11 -18(2)
F24 C69 C70 C71 42(2)
F23 C69 C70 C71 -70(2)
F22 C69 C70 C71 167.4(18)
O11 C70 C71 C72 1(3)
C69 C70 C71 C72 175.1(17)
Dy2 O12 C72 C71 22(3)
Dy2 O12 C72 C73 -160.2(10)
C70 C71 C72 O12 2(3)
C70 C71 C72 C73 -175.8(16)
O12 C72 C73 F26 -70(2)
C71 C72 C73 F26 108.4(19)
O12 C72 C73 F27 168.6(16)
C71 C72 C73 F27 -13(2)
O12 C72 C73 F25 49.1(19)
C71 C72 C73 F25 -132.9(19)
O4 C46 C47 F8 4(4)
C45 C46 C47 F8 -178(3)
O4 C46 C47 F7 -138(2)
C45 C46 C47 F7 39(4)
O4 C46 C47 F9 115(2)
C45 C46 C47 F9 -68(3)

loop_
_platon_squeeze_void_nr
_platon_squeeze_void_average_x
_platon_squeeze_void_average_y
_platon_squeeze_void_average_z
_platon_squeeze_void_volume
_platon_squeeze_void_count_electrons
_platon_squeeze_void_content
1 -0.018 -0.007 0.000 645 234 ' '
2 0.000 0.000 0.500 18 6 ' '
3 0.126 0.449 0.543 20 7 ' '
4 0.278 0.484 0.301 8 3 ' '
5 0.721 0.516 0.699 8 2 ' '
6 0.873 0.551 0.457 20 8 ' '
